data_9013991
loop_
_publ_author_name
'Klevtsova, R. F.'

_publ_section_title
;
 The crystal structure of strontium-apatite
;
_journal_name_full 'Journal of Structural Chemistry'
_journal_page_first 318
_journal_page_last 320
_journal_volume 5
_journal_year 1964
_chemical_formula_structural (Sr,Ca)5(PO4)3(OH,F)
_chemical_formula_sum 'Ca2 F O12 P3 Sr3'
_chemical_name_mineral Fluorstrophite
_space_group_IT_number 173
_symmetry_space_group_name_Hall 'P 6c'
_symmetry_space_group_name_H-M 'P 63'
_cell_angle_alpha 90
_cell_angle_beta 90
_cell_angle_gamma 120
_cell_length_a 9.63
_cell_length_b 9.63
_cell_length_c 7.22
_cell_formula_units_Z 2
_cell_volume 579.856
_database_code_amcsd 0014055
_exptl_crystal_density_diffrn 3.705
_cod_original_formula_sum 'Sr3 Ca2 P3 O12 F'
_cod_database_code 9013991

loop_
_space_group_symop_operation_xyz
x,y,z
x-y,x,1/2+z
-y,x-y,z
-x,-y,1/2+z
-x+y,-x,z
y,-x+y,1/2+z

loop_
_atom_site_label
_atom_site_fract_x
_atom_site_fract_y
_atom_site_fract_z
_atom_site_occupancy
Sr1 0.33333 0.66667 0.50000 1.00000
Ca1 0.33333 0.66667 0.00000 1.00000
SrA2 0.28900 0.25500 0.25000 0.66667
CaA2 0.28900 0.25500 0.25000 0.33333
P 0.37100 0.39900 0.74000 1.00000
O1 0.49200 0.34200 0.73000 1.00000
O2 0.47200 0.59000 0.78000 1.00000
O3 0.25900 0.32900 0.91000 1.00000
O4 0.26000 0.38500 0.57000 1.00000
F 0.00000 0.00000 0.06000 1.00000

loop_
_cod_related_entry_id
_cod_related_entry_database
_cod_related_entry_code
1 AMCSD 0014055
